data_7702402
loop_
_publ_author_name
'Janiak, Christoph'
'Uehlin, Lars'
'Wu, He-Ping'
'Kl\"ufers, Peter'
'Piotrowski, Holger'
'Scharmann, Tobias G.'

_publ_section_title
;
 Co-ordination engineering: when can one speak of an
 &#x201C;understanding&#x201D;? Case study of the multidentate ligand
 2,2&#x2032;-dimethyl-4,4&#x2032;-bipyrimidine&#x200A;&#x2020;
;
_journal_issue 17
_journal_name_full 'Journal of the Chemical Society, Dalton Transactions'
_journal_page_first 3121
_journal_paper_doi 10.1039/a904829d
_journal_year 1999
_chemical_compound_source 'crystal provided by C. Janiak, Uni FR'
_chemical_formula_moiety '(C10 H10 N4), Cl2, Ni, (C H3 N O2), (H2 O)'
_chemical_formula_sum 'C11 H15 Cl2 N5 Ni O3'
_chemical_formula_weight 394.867
_chemical_name_common '[(dmbp)(H2O)NiCl2] . CH3NO2'
_chemical_name_systematic
;Aqua-dichloro(2,2'-dimethyl-4,4'-bipyrimidine)nickel(II) nitromethane 
(1:1)
;
_space_group_IT_number 14
_space_group_name_Hall '-P 2yn'
_space_group_name_H-M_alt 'P 1 21/n 1'
_symmetry_cell_setting monoclinic
_symmetry_Int_Tables_number 14
_symmetry_space_group_name_H-M 'P 1 21/n 1'
_atom_sites_solution_hydrogens geom
_atom_sites_solution_primary direct
_atom_sites_solution_secondary difmap
_audit_block_code Ni_dmbp_Cl_c003_jan
_audit_creation_method 'form98_1/compatible with shelxl97-2'
_cell_angle_alpha 90.00
_cell_angle_beta 100.69(2)
_cell_angle_gamma 90.00
_cell_formula_units_Z 4
_cell_length_a 13.506(3)
_cell_length_b 7.6665(10)
_cell_length_c 15.374(3)
_cell_measurement_reflns_used 4979
_cell_measurement_temperature 200(3)
_cell_measurement_theta_max 27.85
_cell_measurement_theta_min 2.45
_cell_volume 1564.3(5)
_computing_cell_refinement 'Stoe IPDS software'
_computing_data_collection 'Stoe IPDS software'
_computing_data_reduction 'Stoe IPDS software'
_computing_molecular_graphics
;ORTEP (M. N. Burnett, C. K. Johnson, ORTEP-III: Oak Ridge Thermal 
Ellipsoid
 Plot Program for Crystal Structure Illustrations, Oak Ridge National
 Laboratory Report ORNL-6895, 1996). Windows version (L. J. Farrugia, 
Univ.
 Glasgow) used --- SCHAKAL (E. Keller, University of  Freiburg 
(Breisgau),
 Germany, 1995).
;
_computing_publication_material
;PLATON (A. L. Spek, Acta Crystallogr, Sect. A, 1990, 46, C34, 1995 
version).
--- T.B.Cohen, Pure Appl. Chem. 1996,68,2339-2359 (atomic masses).
;
_computing_structure_refinement 'SHELXL-97 (G. M. Sheldrick. University of G\"ottingen, 97-2 version)'
_computing_structure_solution 'SHELXS-97 (G. M. Sheldrick. University of G\"ottingen, Germany, 1997)'
_diffrn_ambient_temperature 200(3)
_diffrn_measured_fraction_theta_full 0.941
_diffrn_measured_fraction_theta_max 0.941
_diffrn_measurement_device 'image-plate area detector'
_diffrn_measurement_device_type 'Stoe IPDS'
_diffrn_measurement_method 'area detection'
_diffrn_radiation_monochromator graphite
_diffrn_radiation_source 'fine-focus sealed tube'
_diffrn_radiation_type MoK\a
_diffrn_radiation_wavelength 0.71073
_diffrn_reflns_av_R_equivalents 0.0685
_diffrn_reflns_av_sigmaI/netI 0.0611
_diffrn_reflns_limit_h_max 17
_diffrn_reflns_limit_h_min -17
_diffrn_reflns_limit_k_max 9
_diffrn_reflns_limit_k_min -10
_diffrn_reflns_limit_l_max 18
_diffrn_reflns_limit_l_min -18
_diffrn_reflns_number 9078
_diffrn_reflns_theta_full 27.86
_diffrn_reflns_theta_max 27.86
_diffrn_reflns_theta_min 2.70
_exptl_absorpt_coefficient_mu 1.598
_exptl_absorpt_correction_type none
_exptl_crystal_colour green
_exptl_crystal_density_diffrn 1.6767(5)
_exptl_crystal_density_method none
_exptl_crystal_description prism
_exptl_crystal_F_000 808
_exptl_crystal_size_max 0.50
_exptl_crystal_size_mid 0.47
_exptl_crystal_size_min 0.20
_refine_diff_density_max 0.890
_refine_diff_density_min -0.968
_refine_diff_density_rms 0.106
_refine_ls_extinction_method none
_refine_ls_goodness_of_fit_ref 0.942
_refine_ls_hydrogen_treatment refxyz
_refine_ls_matrix_type full
_refine_ls_number_parameters 248
_refine_ls_number_reflns 3507
_refine_ls_number_restraints 15
_refine_ls_restrained_S_all 0.940
_refine_ls_R_factor_all 0.0552
_refine_ls_R_factor_gt 0.0409
_refine_ls_shift/su_max 0.001
_refine_ls_shift/su_mean 0.000
_refine_ls_structure_factor_coef Fsqd
_refine_ls_weighting_scheme calc
_refine_ls_wR_factor_gt 0.0985
_refine_ls_wR_factor_ref 0.1043
_reflns_number_gt 2685
_reflns_number_total 3507
_reflns_threshold_expression >2sigma(I)
_cod_data_source_file 904829d.txt
_cod_data_source_block c003
_cod_depositor_comments
;
The following automatic conversions were performed:

data name '_atom_site_symetry_multiplicity' was replaced with
'_atom_site_symmetry_multiplicity' as specified in the replacement
file
'/home/saulius/struct/COD-crude-data/automatic-downloads/DataCite-retrospective/RSC/depositions/lib/lists/replacement-tags.lst'.

Automatic conversion script
Id: cif_correct_tags 6909 2019-04-08 15:41:33Z antanas 
;
_cod_original_sg_symbol_H-M 'P 21/n'
_cod_database_code 7702402
_diffr_source_type 'Spellman DF4 Series'
_diffr_source_power 1.2

loop_
_symmetry_equiv_pos_as_xyz
'x, y, z'
'x+1/2, -y+1/2, z+1/2'
'-x, -y, -z'
'-x-1/2, y-1/2, -z-1/2'

loop_
_atom_site_label
_atom_site_type_symbol
_atom_site_fract_x
_atom_site_fract_y
_atom_site_fract_z
_atom_site_U_iso_or_equiv
_atom_site_adp_type
_atom_site_occupancy
_atom_site_symmetry_multiplicity
_atom_site_calc_flag
_atom_site_refinement_flags
Ni Ni 0.32055(2) 0.21333(4) 0.64044(2) 0.01660(12) Uani 1 1 d .
O91 O 0.2661(3) 0.2219(4) 0.7498(2) 0.0633(11) Uani 1 1 d D
H911 H 0.221(3) 0.286(5) 0.757(3) 0.050(3) Uiso 1 1 d D
H912 H 0.275(3) 0.153(5) 0.791(3) 0.050(3) Uiso 1 1 d D
Cl1 Cl 0.39826(5) -0.04719(8) 0.69633(5) 0.02388(17) Uani 1 1 d .
Cl2 Cl 0.22770(5) 0.46333(9) 0.59578(5) 0.02497(17) Uani 1 1 d .
N1 N 0.30308(15) 0.1189(3) 0.51659(16) 0.0182(5) Uani 1 1 d .
C1 C 0.22531(18) 0.0251(3) 0.4751(2) 0.0220(6) Uani 1 1 d .
N2 N 0.21656(17) -0.0325(3) 0.39298(17) 0.0266(5) Uani 1 1 d .
C2 C 0.2890(2) 0.0104(4) 0.3496(2) 0.0289(6) Uani 1 1 d D
H2 H 0.286(3) -0.025(5) 0.2929(18) 0.050(3) Uiso 1 1 d D
C3 C 0.3731(2) 0.1035(4) 0.3874(2) 0.0261(6) Uani 1 1 d D
H3 H 0.421(2) 0.136(5) 0.357(3) 0.050(3) Uiso 1 1 d D
C4 C 0.37813(19) 0.1549(3) 0.47356(19) 0.0198(6) Uani 1 1 d .
C5 C 0.46281(18) 0.2506(3) 0.5266(2) 0.0191(6) Uani 1 1 d .
N3 N 0.44801(15) 0.3031(3) 0.60651(16) 0.0184(5) Uani 1 1 d .
C6 C 0.51873(18) 0.3976(3) 0.6573(2) 0.0221(6) Uani 1 1 d .
N4 N 0.60734(16) 0.4372(3) 0.63556(18) 0.0267(6) Uani 1 1 d .
C7 C 0.62219(19) 0.3792(4) 0.5577(2) 0.0278(7) Uani 1 1 d D
H7 H 0.685(2) 0.400(5) 0.547(3) 0.050(3) Uiso 1 1 d D
C8 C 0.55246(19) 0.2873(4) 0.4992(2) 0.0244(6) Uani 1 1 d D
H8 H 0.567(3) 0.244(5) 0.448(2) 0.050(3) Uiso 1 1 d D
C9 C 0.1454(2) -0.0186(4) 0.5256(2) 0.0315(7) Uani 1 1 d D
H91 H 0.129(3) 0.076(4) 0.557(2) 0.050(3) Uiso 1 1 d D
H92 H 0.167(3) -0.098(4) 0.570(2) 0.050(3) Uiso 1 1 d D
H93 H 0.086(2) -0.045(5) 0.487(2) 0.050(3) Uiso 1 1 d D
C10 C 0.4964(2) 0.4684(4) 0.7410(2) 0.0296(7) Uani 1 1 d D
H101 H 0.550(2) 0.494(5) 0.786(2) 0.050(3) Uiso 1 1 d D
H102 H 0.472(3) 0.384(4) 0.774(2) 0.050(3) Uiso 1 1 d D
H103 H 0.443(2) 0.544(4) 0.728(3) 0.050(3) Uiso 1 1 d D
N11 N 0.5800(2) 0.0854(4) 0.8841(2) 0.0366(6) Uani 1 1 d .
O01 O 0.5316(2) 0.1984(3) 0.9121(2) 0.0510(7) Uani 1 1 d .
O02 O 0.6474(2) 0.1150(4) 0.8451(3) 0.0716(10) Uani 1 1 d .
C11 C 0.5554(3) -0.0954(4) 0.9011(3) 0.0374(8) Uani 1 1 d D
H111 H 0.4881(14) -0.110(5) 0.875(3) 0.050(3) Uiso 1 1 d D
H112 H 0.574(3) -0.114(5) 0.9612(12) 0.050(3) Uiso 1 1 d D
H113 H 0.594(3) -0.171(5) 0.875(3) 0.050(3) Uiso 1 1 d D

loop_
_atom_site_aniso_label
_atom_site_aniso_U_11
_atom_site_aniso_U_22
_atom_site_aniso_U_33
_atom_site_aniso_U_23
_atom_site_aniso_U_13
_atom_site_aniso_U_12
Ni 0.01761(17) 0.01658(18) 0.0176(2) -0.00021(13) 0.00848(12) 0.00000(12)
O91 0.107(2) 0.0511(17) 0.051(2) 0.0341(14) 0.0636(18) 0.0555(17)
Cl1 0.0263(3) 0.0209(3) 0.0281(4) 0.0052(3) 0.0146(3) 0.0053(2)
Cl2 0.0305(3) 0.0238(3) 0.0219(4) 0.0012(3) 0.0084(3) 0.0086(2)
N1 0.0192(9) 0.0155(10) 0.0214(13) -0.0004(9) 0.0080(8) 0.0024(8)
C1 0.0200(11) 0.0198(12) 0.0265(17) -0.0002(11) 0.0048(10) 0.0015(9)
N2 0.0291(11) 0.0267(13) 0.0232(15) -0.0044(10) 0.0029(10) 0.0014(9)
C2 0.0382(15) 0.0298(15) 0.0194(17) -0.0030(12) 0.0069(12) 0.0065(12)
C3 0.0311(14) 0.0250(14) 0.0255(18) 0.0017(12) 0.0141(12) 0.0056(11)
C4 0.0221(12) 0.0165(12) 0.0223(16) 0.0040(10) 0.0082(10) 0.0049(9)
C5 0.0214(11) 0.0154(11) 0.0230(16) 0.0058(10) 0.0103(10) 0.0022(9)
N3 0.0175(9) 0.0171(10) 0.0223(14) 0.0027(9) 0.0079(8) -0.0004(8)
C6 0.0200(11) 0.0179(12) 0.0280(17) 0.0074(11) 0.0035(11) -0.0002(9)
N4 0.0221(10) 0.0255(12) 0.0321(16) 0.0047(10) 0.0040(10) -0.0046(9)
C7 0.0187(12) 0.0265(14) 0.040(2) 0.0105(13) 0.0111(12) 0.0009(10)
C8 0.0204(12) 0.0237(14) 0.0322(19) 0.0062(12) 0.0127(11) 0.0032(10)
C9 0.0254(13) 0.0352(17) 0.035(2) -0.0050(14) 0.0097(12) -0.0070(12)
C10 0.0277(14) 0.0341(16) 0.0257(18) -0.0017(13) 0.0013(12) -0.0023(12)
N11 0.0424(14) 0.0351(14) 0.0346(18) 0.0032(12) 0.0132(13) 0.0010(12)
O01 0.0738(18) 0.0343(13) 0.0506(19) 0.0039(12) 0.0267(14) 0.0151(13)
O02 0.0744(19) 0.065(2) 0.091(3) 0.0024(19) 0.0574(19) -0.0089(16)
C11 0.0429(17) 0.0292(16) 0.038(2) 0.0018(15) 0.0032(15) 0.0025(14)

loop_
_atom_type_symbol
_atom_type_description
_atom_type_scat_dispersion_real
_atom_type_scat_dispersion_imag
_atom_type_scat_source
C C 0.0033 0.0016 'International Tables Vol C Tables 4.2.6.8 and 6.1.1.4'
H H 0.0000 0.0000 'International Tables Vol C Tables 4.2.6.8 and 6.1.1.4'
Cl Cl 0.1484 0.1585 'International Tables Vol C Tables 4.2.6.8 and 6.1.1.4'
N N 0.0061 0.0033 'International Tables Vol C Tables 4.2.6.8 and 6.1.1.4'
Ni Ni 0.3393 1.1124 'International Tables Vol C Tables 4.2.6.8 and 6.1.1.4'
O O 0.0106 0.0060 'International Tables Vol C Tables 4.2.6.8 and 6.1.1.4'

loop_
_exptl_crystal_face_index_h
_exptl_crystal_face_index_k
_exptl_crystal_face_index_l
_exptl_crystal_face_perp_dist
1 0 1 0.0770
-1 0 -1 0.1232
1 -1 -1 0.2310
-1 1 1 0.2695
1 1 -1 0.2695
-1 -2 2 0.2695
-1 0 2 0.2002
1 0 -1 0.2772

loop_
_geom_angle_atom_site_label_1
_geom_angle_atom_site_label_2
_geom_angle_atom_site_label_3
_geom_angle
O91 Ni N1 146.00(14)
O91 Ni N3 133.45(14)
N1 Ni N3 80.40(9)
O91 Ni Cl2 87.59(7)
N1 Ni Cl2 93.16(6)
N3 Ni Cl2 94.71(6)
O91 Ni Cl1 85.86(7)
N1 Ni Cl1 90.36(6)
N3 Ni Cl1 92.29(6)
Cl2 Ni Cl1 172.60(3)
Ni O91 H911 124(3)
Ni O91 H912 128(3)
H911 O91 H912 107(5)
C1 N1 C4 118.5(3)
C1 N1 Ni 126.20(19)
C4 N1 Ni 115.31(18)
N2 C1 N1 124.0(3)
N2 C1 C9 118.7(2)
N1 C1 C9 117.2(3)
C1 N2 C2 117.1(2)
N2 C2 C3 123.0(3)
N2 C2 H2 120(3)
C3 C2 H2 116(3)
C4 C3 C2 116.5(3)
C4 C3 H3 121(3)
C2 C3 H3 122(3)
N1 C4 C3 120.8(3)
N1 C4 C5 114.3(3)
C3 C4 C5 124.9(2)
N3 C5 C8 120.4(3)
N3 C5 C4 115.1(2)
C8 C5 C4 124.5(3)
C6 N3 C5 119.2(2)
C6 N3 Ni 126.2(2)
C5 N3 Ni 114.51(17)
N3 C6 N4 123.8(3)
N3 C6 C10 118.0(2)
N4 C6 C10 118.1(3)
C7 N4 C6 116.2(3)
N4 C7 C8 124.3(3)
N4 C7 H7 114(3)
C8 C7 H7 122(3)
C7 C8 C5 116.0(3)
C7 C8 H8 121(3)
C5 C8 H8 122(3)
C1 C9 H91 112(3)
C1 C9 H92 112(3)
H91 C9 H92 101(4)
C1 C9 H93 110(3)
H91 C9 H93 104(3)
H92 C9 H93 117(4)
C6 C10 H101 118(3)
C6 C10 H102 112(3)
H101 C10 H102 93(4)
C6 C10 H103 109(3)
H101 C10 H103 120(4)
H102 C10 H103 103(3)
O02 N11 O01 123.5(3)
O02 N11 C11 119.2(3)
O01 N11 C11 117.3(3)
N11 C11 H111 106(3)
N11 C11 H112 107(3)
H111 C11 H112 118(4)
N11 C11 H113 111(3)
H111 C11 H113 109(4)
H112 C11 H113 106(4)

loop_
_geom_bond_atom_site_label_1
_geom_bond_atom_site_label_2
_geom_bond_distance
Ni O91 1.957(3)
Ni N1 2.010(2)
Ni N3 2.010(2)
Ni Cl2 2.3234(8)
Ni Cl1 2.3441(7)
O91 H911 0.81(3)
O91 H912 0.82(3)
N1 C1 1.334(3)
N1 C4 1.338(3)
C1 N2 1.323(4)
C1 C9 1.480(4)
N2 C2 1.324(4)
C2 C3 1.376(4)
C2 H2 0.91(2)
C3 C4 1.371(4)
C3 H3 0.90(2)
C4 C5 1.472(4)
C5 N3 1.343(4)
C5 C8 1.383(4)
N3 C6 1.330(4)
C6 N4 1.336(3)
C6 C10 1.480(5)
N4 C7 1.327(4)
C7 C8 1.371(4)
C7 H7 0.91(2)
C8 H8 0.91(2)
C9 H91 0.926(16)
C9 H92 0.927(16)
C9 H93 0.925(16)
C10 H101 0.920(16)
C10 H102 0.920(16)
C10 H103 0.918(16)
N11 O02 1.201(4)
N11 O01 1.212(4)
N11 C11 1.460(4)
C11 H111 0.929(15)
C11 H112 0.921(15)
C11 H113 0.921(16)

loop_
_geom_hbond_atom_site_label_D
_geom_hbond_atom_site_label_H
_geom_hbond_atom_site_label_A
_geom_hbond_distance_DH
_geom_hbond_distance_HA
_geom_hbond_distance_DA
_geom_hbond_angle_DHA
_geom_hbond_site_symmetry_A
O91 H911 Cl1 0.81(4) 2.27(4) 3.071(4) 170(4) 4_667
O91 H912 Cl2 0.82(4) 2.27(4) 3.082(3) 171(4) 4_556

loop_
_geom_torsion_atom_site_label_1
_geom_torsion_atom_site_label_2
_geom_torsion_atom_site_label_3
_geom_torsion_atom_site_label_4
_geom_torsion
N1 C4 C5 N3 -6.6(3)
